data_4074412
loop_
_publ_author_name
'Hejl, Andrew'
'Day, Michael W.'
'Grubbs, Robert H.'

_publ_section_title
;
 Latent Olefin Metathesis Catalysts Featuring Chelating Alkylidenes
;
_journal_issue 26
_journal_name_full Organometallics
_journal_page_first 6149
_journal_paper_doi 10.1021/om060620u
_journal_volume 25
_journal_year 2006
_chemical_formula_moiety 'C33 H41 Cl2 N3 Ru'
_chemical_formula_sum 'C33 H41 Cl2 N3 Ru'
_chemical_formula_weight 651.66
_chemical_name_systematic
; 
 ? 
;
_space_group_IT_number 14
_symmetry_cell_setting monoclinic
_symmetry_space_group_name_Hall '-P 2yn'
_symmetry_space_group_name_H-M 'P 1 21/n 1'
_atom_sites_solution_hydrogens geom
_atom_sites_solution_primary direct
_atom_sites_solution_secondary difmap
_audit_creation_method SHELXL-97
_cell_angle_alpha 90.00
_cell_angle_beta 100.8070(10)
_cell_angle_gamma 90.00
_cell_formula_units_Z 4
_cell_length_a 13.5715(4)
_cell_length_b 11.6530(4)
_cell_length_c 20.2953(6)
_cell_measurement_reflns_used 19323
_cell_measurement_temperature 100(2)
_cell_measurement_theta_max 45.20
_cell_measurement_theta_min 2.32
_cell_volume 3152.75(17)
_computing_cell_refinement 'Bruker SAINT v6.45'
_computing_data_collection 'Bruker SMART v5.054'
_computing_data_reduction 'Bruker SAINT v6.45'
_computing_molecular_graphics 'Bruker SHELXTL'
_computing_publication_material 'Bruker SHELXTL'
_computing_structure_refinement 'SHELXL-97 (Sheldrick, 1997)'
_computing_structure_solution 'SHELXS-97 (Sheldrick, 1990)'
_diffrn_ambient_temperature 100(2)
_diffrn_measured_fraction_theta_full 0.802
_diffrn_measured_fraction_theta_max 0.802
_diffrn_measurement_device_type 'Bruker SMART 1000'
_diffrn_measurement_method '\w scans at 3 \f settings for 2q=-28 and 2 for 2q=-70'
_diffrn_radiation_monochromator graphite
_diffrn_radiation_source 'normal-focus sealed tube'
_diffrn_radiation_type MoK\a
_diffrn_radiation_wavelength 0.71073
_diffrn_reflns_av_R_equivalents 0.0583
_diffrn_reflns_av_sigmaI/netI 0.0807
_diffrn_reflns_limit_h_max 24
_diffrn_reflns_limit_h_min -28
_diffrn_reflns_limit_k_max 24
_diffrn_reflns_limit_k_min -24
_diffrn_reflns_limit_l_max 41
_diffrn_reflns_limit_l_min -41
_diffrn_reflns_number 62469
_diffrn_reflns_theta_full 47.34
_diffrn_reflns_theta_max 47.34
_diffrn_reflns_theta_min 1.67
_exptl_absorpt_coefficient_mu 0.693
_exptl_absorpt_correction_T_max 0.8350
_exptl_absorpt_correction_T_min 0.8036
_exptl_absorpt_correction_type none
_exptl_crystal_colour 'Dichroic Green/brown'
_exptl_crystal_density_diffrn 1.373
_exptl_crystal_density_method 'not measured'
_exptl_crystal_description Block
_exptl_crystal_F_000 1352
_exptl_crystal_size_max 0.33
_exptl_crystal_size_mid 0.31
_exptl_crystal_size_min 0.27
_refine_diff_density_max 2.906
_refine_diff_density_min -2.223
_refine_diff_density_rms 0.140
_refine_ls_extinction_method none
_refine_ls_goodness_of_fit_ref 1.358
_refine_ls_hydrogen_treatment Riding
_refine_ls_matrix_type 'Full matrix'
_refine_ls_number_parameters 390
_refine_ls_number_reflns 23433
_refine_ls_number_restraints 0
_refine_ls_restrained_S_all 1.358
_refine_ls_R_factor_all 0.0974
_refine_ls_R_factor_gt 0.0514
_refine_ls_shift/su_max 0.004
_refine_ls_shift/su_mean 0.000
_refine_ls_structure_factor_coef Fsqd
_refine_ls_weighting_details w=1/s^2^(Fo^2^)
_refine_ls_weighting_scheme sigma
_refine_ls_wR_factor_gt 0.0848
_refine_ls_wR_factor_ref 0.0898
_reflns_number_gt 13403
_reflns_number_total 23433
_reflns_threshold_expression >2sigma(I)
_cod_data_source_file om060620usi20060711_014057.cif
_cod_data_source_block 15a
_cod_depositor_comments
;
The following automatic conversions were performed:

'_symmetry_cell_setting' value 'Monoclinic' changed to 'monoclinic'
according to /home/saulius/struct/CIF-dictionaries/cif_core.dic
dictionary named 'cif_core.dic' version 2.4.1 from
2010-06-29.

'_refine_ls_weighting_scheme' value 'Sigma' changed to
'sigma' according to
/home/saulius/struct/CIF-dictionaries/cif_core.dic dictionary named
'cif_core.dic' version 2.4.1 from 2010-06-29.

Automatic conversion script
Id: cif_fix_values 1715 2011-07-08 13:25:40Z adriana 

The following automatic conversions were performed:

'_atom_sites_solution_primary' value 'Direct methods' was changed to
'direct'.

'_atom_sites_solution_secondary' value 'Difference Fourier map' was
changed to 'difmap'.

'_atom_sites_solution_hydrogens' value 'Geometric positions' was
changed to 'geom'.

Automatic conversion script
Id: cif_fix_values 6452 2018-10-05 10:23:21Z andrius 
;
_cod_original_sg_symbol_H-M P2(1)/n
_cod_database_code 4074412

loop_
_symmetry_equiv_pos_as_xyz
'x, y, z'
'-x+1/2, y+1/2, -z+1/2'
'-x, -y, -z'
'x-1/2, -y-1/2, z-1/2'

loop_
_atom_site_label
_atom_site_type_symbol
_atom_site_fract_x
_atom_site_fract_y
_atom_site_fract_z
_atom_site_U_iso_or_equiv
_atom_site_adp_type
_atom_site_occupancy
_atom_site_symmetry_multiplicity
_atom_site_calc_flag
_atom_site_refinement_flags
_atom_site_disorder_assembly
_atom_site_disorder_group
Ru Ru 1.005530(8) 0.992698(9) 0.246205(6) 0.01417(3) Uani 1 1 d . A .
Cl1 Cl 0.89022(3) 1.07118(4) 0.30902(2) 0.02802(9) Uani 1 1 d . . .
Cl2 Cl 1.14210(3) 0.90681(3) 0.20654(2) 0.02177(8) Uani 1 1 d . . .
N1 N 0.92412(9) 0.75873(11) 0.25368(6) 0.0194(2) Uani 1 1 d . . .
N2 N 0.86957(9) 0.82133(10) 0.15248(6) 0.0165(2) Uani 1 1 d . . .
N3 N 1.11140(9) 1.12044(10) 0.29101(6) 0.0173(2) Uani 1 1 d . . .
C1 C 0.92162(10) 0.85158(12) 0.21361(7) 0.0152(3) Uani 1 1 d . . .
C2 C 0.86484(13) 0.66110(14) 0.22166(8) 0.0284(4) Uani 1 1 d . . .
H2A H 0.8045 0.6481 0.2415 0.034 Uiso 1 1 calc R . .
H2B H 0.9053 0.5899 0.2255 0.034 Uiso 1 1 calc R . .
C3 C 0.83673(13) 0.70031(13) 0.14916(8) 0.0239(3) Uani 1 1 d . . .
H3A H 0.8724 0.6548 0.1197 0.029 Uiso 1 1 calc R . .
H3B H 0.7635 0.6940 0.1325 0.029 Uiso 1 1 calc R . .
C4 C 0.95984(11) 0.75793(13) 0.32513(7) 0.0204(3) Uani 1 1 d . . .
C5 C 1.05405(12) 0.71254(14) 0.35108(8) 0.0233(3) Uani 1 1 d . . .
C6 C 1.08579(12) 0.71100(15) 0.42057(8) 0.0283(4) Uani 1 1 d . . .
H6A H 1.1503 0.6811 0.4388 0.034 Uiso 1 1 calc R . .
C7 C 1.02591(13) 0.75184(15) 0.46381(8) 0.0290(4) Uani 1 1 d . . .
C8 C 0.93118(13) 0.79245(15) 0.43648(8) 0.0274(4) Uani 1 1 d . . .
H8A H 0.8895 0.8203 0.4657 0.033 Uiso 1 1 calc R . .
C9 C 0.89508(11) 0.79377(14) 0.36750(8) 0.0234(3) Uani 1 1 d . . .
C10 C 1.11866(13) 0.66204(17) 0.30574(10) 0.0356(4) Uani 1 1 d . . .
H10A H 1.0775 0.6135 0.2719 0.053 Uiso 1 1 calc R . .
H10B H 1.1720 0.6157 0.3323 0.053 Uiso 1 1 calc R . .
H10C H 1.1486 0.7240 0.2834 0.053 Uiso 1 1 calc R . .
C11 C 1.06103(15) 0.74927(18) 0.53875(9) 0.0420(5) Uani 1 1 d . . .
H11A H 1.1333 0.7339 0.5490 0.063 Uiso 1 1 calc R . .
H11B H 1.0253 0.6887 0.5582 0.063 Uiso 1 1 calc R . .
H11C H 1.0474 0.8236 0.5578 0.063 Uiso 1 1 calc R . .
C12 C 0.78670(12) 0.82515(17) 0.34122(9) 0.0334(4) Uani 1 1 d . . .
H12A H 0.7641 0.8800 0.3719 0.050 Uiso 1 1 calc R . .
H12B H 0.7452 0.7559 0.3381 0.050 Uiso 1 1 calc R . .
H12C H 0.7806 0.8600 0.2967 0.050 Uiso 1 1 calc R . .
C13 C 0.83239(11) 0.89567(12) 0.09736(7) 0.0160(3) Uani 1 1 d . . .
C14 C 0.87783(11) 0.89728(12) 0.04120(7) 0.0179(3) Uani 1 1 d . . .
C15 C 0.83772(12) 0.96909(13) -0.01236(8) 0.0220(3) Uani 1 1 d . . .
H15A H 0.8684 0.9714 -0.0507 0.026 Uiso 1 1 calc R . .
C16 C 0.75389(13) 1.03726(14) -0.01089(8) 0.0247(3) Uani 1 1 d . . .
C17 C 0.70975(13) 1.03186(14) 0.04560(8) 0.0243(3) Uani 1 1 d . . .
H17A H 0.6522 1.0775 0.0471 0.029 Uiso 1 1 calc R . .
C18 C 0.74705(11) 0.96189(13) 0.09996(7) 0.0189(3) Uani 1 1 d . . .
C19 C 0.96816(12) 0.82293(15) 0.03825(8) 0.0255(3) Uani 1 1 d . . .
H19A H 1.0157 0.8283 0.0809 0.038 Uiso 1 1 calc R . .
H19B H 1.0006 0.8492 0.0017 0.038 Uiso 1 1 calc R . .
H19C H 0.9467 0.7430 0.0302 0.038 Uiso 1 1 calc R . .
C20 C 0.71069(16) 1.11294(16) -0.06936(9) 0.0386(5) Uani 1 1 d . . .
H20A H 0.7050 1.1917 -0.0535 0.058 Uiso 1 1 calc R . .
H20B H 0.6441 1.0846 -0.0902 0.058 Uiso 1 1 calc R . .
H20C H 0.7549 1.1118 -0.1024 0.058 Uiso 1 1 calc R . .
C21 C 0.69621(12) 0.95698(15) 0.16024(8) 0.0257(3) Uani 1 1 d . . .
H21A H 0.6355 1.0044 0.1518 0.039 Uiso 1 1 calc R . .
H21B H 0.7421 0.9860 0.1998 0.039 Uiso 1 1 calc R . .
H21C H 0.6781 0.8774 0.1681 0.039 Uiso 1 1 calc R . .
C22 C 0.96792(12) 1.08517(13) 0.17422(8) 0.0239(3) Uani 1 1 d . . .
H22A H 0.9493 1.0509 0.1312 0.036 Uiso 0.679(2) 1 calc PR A 1
H22B H 0.9044 1.0701 0.1469 0.036 Uiso 0.321(2) 1 calc PR A 2
C23A C 0.96483(18) 1.2118(2) 0.17941(13) 0.0255(6) Uani 0.679(2) 1 d P A 1
H23A H 0.9186 1.2322 0.2100 0.031 Uiso 0.679(2) 1 calc PR A 1
H23B H 0.9361 1.2432 0.1346 0.031 Uiso 0.679(2) 1 calc PR A 1
C23B C 1.0227(4) 1.1763(4) 0.1548(2) 0.0190(10) Uani 0.321(2) 1 d P A 2
H23C H 0.9792 1.2144 0.1164 0.023 Uiso 0.321(2) 1 calc PR A 2
H23D H 1.0798 1.1427 0.1375 0.023 Uiso 0.321(2) 1 calc PR A 2
C24 C 1.06518(12) 1.27036(13) 0.20444(8) 0.0221(3) Uani 1 1 d . . .
C25A C 1.13350(18) 1.2618(2) 0.14958(13) 0.0295(6) Uani 0.679(2) 1 d P A 1
H25A H 1.1502 1.1812 0.1432 0.044 Uiso 0.679(2) 1 calc PR A 1
H25B H 1.1953 1.3056 0.1644 0.044 Uiso 0.679(2) 1 calc PR A 1
H25C H 1.0973 1.2933 0.1071 0.044 Uiso 0.679(2) 1 calc PR A 1
C26A C 1.0497(2) 1.3986(2) 0.21572(14) 0.0333(7) Uani 0.679(2) 1 d P A 1
H26A H 1.1150 1.4358 0.2298 0.050 Uiso 0.679(2) 1 calc PR A 1
H26B H 1.0094 1.4084 0.2507 0.050 Uiso 0.679(2) 1 calc PR A 1
H26C H 1.0148 1.4335 0.1739 0.050 Uiso 0.679(2) 1 calc PR A 1
C25B C 1.1211(4) 1.3580(4) 0.1763(3) 0.0266(12) Uani 0.321(2) 1 d P A 2
H25D H 1.1725 1.3216 0.1554 0.040 Uiso 0.321(2) 1 calc PR A 2
H25E H 1.1532 1.4096 0.2121 0.040 Uiso 0.321(2) 1 calc PR A 2
H25F H 1.0753 1.4020 0.1425 0.040 Uiso 0.321(2) 1 calc PR A 2
C26B C 0.9713(3) 1.3310(4) 0.2302(3) 0.0221(11) Uani 0.321(2) 1 d P A 2
H26D H 0.9318 1.2724 0.2482 0.033 Uiso 0.321(2) 1 calc PR A 2
H26E H 0.9289 1.3703 0.1925 0.033 Uiso 0.321(2) 1 calc PR A 2
H26F H 0.9967 1.3869 0.2654 0.033 Uiso 0.321(2) 1 calc PR A 2
C27 C 1.12478(11) 1.22026(13) 0.26785(8) 0.0198(3) Uani 1 1 d . A .
H27 H 1.1765 1.2663 0.2927 0.030 Uiso 1 1 calc R . .
C28 C 1.17799(11) 1.08527(13) 0.35163(8) 0.0194(3) Uani 1 1 d . . .
C29 C 1.13808(13) 1.02345(14) 0.39926(8) 0.0268(3) Uani 1 1 d . . .
H29A H 1.0689 1.0041 0.3912 0.032 Uiso 1 1 calc R . .
C30 C 1.20046(14) 0.99029(16) 0.45874(9) 0.0343(4) Uani 1 1 d . . .
H30A H 1.1736 0.9482 0.4914 0.041 Uiso 1 1 calc R . .
C31 C 1.30183(14) 1.01844(16) 0.47062(9) 0.0367(4) Uani 1 1 d . . .
H31A H 1.3438 0.9974 0.5117 0.044 Uiso 1 1 calc R . .
C32 C 1.34116(13) 1.07703(16) 0.42242(10) 0.0352(4) Uani 1 1 d . . .
H32A H 1.4108 1.0944 0.4299 0.042 Uiso 1 1 calc R . .
C33 C 1.27967(12) 1.11089(15) 0.36293(9) 0.0264(3) Uani 1 1 d . . .
H33A H 1.3072 1.1515 0.3300 0.032 Uiso 1 1 calc R . .

loop_
_atom_site_aniso_label
_atom_site_aniso_U_11
_atom_site_aniso_U_22
_atom_site_aniso_U_33
_atom_site_aniso_U_23
_atom_site_aniso_U_13
_atom_site_aniso_U_12
Ru 0.01099(4) 0.01436(5) 0.01632(4) -0.00231(5) 0.00041(3) -0.00068(5)
Cl1 0.01663(17) 0.0369(2) 0.0304(2) -0.01428(18) 0.00405(15) 0.00244(16)
Cl2 0.01596(16) 0.02233(18) 0.02791(19) -0.00406(15) 0.00642(14) -0.00003(14)
N1 0.0204(6) 0.0182(6) 0.0169(5) 0.0023(5) -0.0030(5) -0.0057(5)
N2 0.0195(6) 0.0135(5) 0.0148(5) 0.0002(4) -0.0015(4) -0.0030(5)
N3 0.0136(5) 0.0174(6) 0.0201(6) -0.0039(5) 0.0008(4) 0.0000(5)
C1 0.0133(6) 0.0166(6) 0.0156(6) 0.0005(5) 0.0026(5) 0.0000(5)
C2 0.0329(9) 0.0199(8) 0.0265(8) 0.0050(6) -0.0095(7) -0.0106(7)
C3 0.0322(9) 0.0173(7) 0.0192(7) 0.0004(6) -0.0026(6) -0.0082(6)
C4 0.0194(7) 0.0206(7) 0.0183(6) 0.0044(6) -0.0038(5) -0.0064(6)
C5 0.0201(7) 0.0231(8) 0.0239(7) 0.0067(6) -0.0030(6) -0.0044(6)
C6 0.0216(8) 0.0302(9) 0.0274(8) 0.0084(7) -0.0097(6) -0.0041(7)
C7 0.0319(9) 0.0311(9) 0.0195(7) 0.0058(7) -0.0068(7) -0.0097(7)
C8 0.0282(9) 0.0317(9) 0.0210(8) 0.0016(7) 0.0014(7) -0.0071(7)
C9 0.0185(7) 0.0284(8) 0.0209(7) 0.0044(6) -0.0023(6) -0.0061(6)
C10 0.0288(10) 0.0398(11) 0.0373(11) 0.0110(9) 0.0043(8) 0.0088(8)
C11 0.0467(12) 0.0520(13) 0.0210(8) 0.0042(8) -0.0098(8) -0.0063(10)
C12 0.0182(8) 0.0495(12) 0.0314(9) 0.0066(9) 0.0015(7) -0.0024(8)
C13 0.0193(7) 0.0141(6) 0.0136(6) -0.0005(5) 0.0001(5) -0.0030(5)
C14 0.0185(7) 0.0177(7) 0.0174(6) -0.0015(5) 0.0033(5) -0.0032(6)
C15 0.0292(8) 0.0211(7) 0.0171(6) 0.0008(5) 0.0074(6) -0.0036(6)
C16 0.0346(9) 0.0198(7) 0.0187(7) 0.0040(6) 0.0024(6) 0.0028(7)
C17 0.0299(9) 0.0230(8) 0.0202(7) 0.0011(6) 0.0051(6) 0.0103(7)
C18 0.0238(7) 0.0192(7) 0.0137(6) -0.0014(5) 0.0031(5) 0.0002(6)
C19 0.0221(8) 0.0303(9) 0.0251(8) -0.0003(7) 0.0070(6) 0.0019(7)
C20 0.0569(13) 0.0334(10) 0.0272(9) 0.0132(8) 0.0119(9) 0.0156(9)
C21 0.0264(8) 0.0350(9) 0.0159(6) -0.0026(6) 0.0045(6) 0.0070(7)
C22 0.0242(8) 0.0179(7) 0.0246(7) 0.0014(6) -0.0081(6) -0.0026(6)
C23A 0.0191(11) 0.0211(12) 0.0331(13) 0.0030(10) -0.0036(10) 0.0002(9)
C23B 0.023(2) 0.017(2) 0.0153(19) 0.0019(16) -0.0010(17) -0.0019(19)
C24 0.0221(8) 0.0137(6) 0.0281(8) -0.0013(6) -0.0019(6) 0.0007(6)
C25A 0.0253(13) 0.0296(14) 0.0316(14) 0.0005(11) 0.0007(10) -0.0021(11)
C26A 0.0374(16) 0.0183(12) 0.0421(16) -0.0035(11) 0.0023(13) 0.0030(11)
C25B 0.020(2) 0.019(2) 0.036(3) 0.005(2) -0.006(2) -0.002(2)
C26B 0.018(2) 0.016(2) 0.030(3) -0.0023(19) 0.0000(19) 0.0014(18)
C27 0.0162(7) 0.0164(7) 0.0255(7) -0.0048(6) 0.0003(6) -0.0009(6)
C28 0.0198(7) 0.0161(7) 0.0205(7) -0.0042(5) -0.0006(5) -0.0017(6)
C29 0.0239(8) 0.0279(9) 0.0262(8) 0.0007(7) -0.0014(6) -0.0073(7)
C30 0.0389(10) 0.0354(10) 0.0254(8) 0.0061(8) -0.0021(7) -0.0093(9)
C31 0.0382(10) 0.0325(10) 0.0310(9) 0.0044(8) -0.0154(7) -0.0068(8)
C32 0.0237(9) 0.0353(10) 0.0401(11) 0.0044(8) -0.0108(7) -0.0085(8)
C33 0.0201(8) 0.0278(9) 0.0288(8) 0.0032(7) -0.0022(6) -0.0049(7)

loop_
_atom_type_symbol
_atom_type_description
_atom_type_scat_dispersion_real
_atom_type_scat_dispersion_imag
_atom_type_scat_source
C C 0.0033 0.0016 'International Tables Vol C Tables 4.2.6.8 and 6.1.1.4'
H H 0.0000 0.0000 'International Tables Vol C Tables 4.2.6.8 and 6.1.1.4'
N N 0.0061 0.0033 'International Tables Vol C Tables 4.2.6.8 and 6.1.1.4'
Cl Cl 0.1484 0.1585 'International Tables Vol C Tables 4.2.6.8 and 6.1.1.4'
Ru Ru -1.2594 0.8363 'International Tables Vol C Tables 4.2.6.8 and 6.1.1.4'

loop_
_geom_angle_atom_site_label_1
_geom_angle_atom_site_label_2
_geom_angle_atom_site_label_3
_geom_angle
_geom_angle_publ_flag
C22 Ru C1 99.35(6) yes
C22 Ru N3 89.67(6) yes
C1 Ru N3 169.94(5) yes
C22 Ru Cl2 95.58(5) yes
C1 Ru Cl2 88.51(4) yes
N3 Ru Cl2 86.16(3) yes
C22 Ru Cl1 95.13(5) yes
C1 Ru Cl1 95.76(4) yes
N3 Ru Cl1 87.81(3) yes
Cl2 Ru Cl1 167.674(15) yes
C1 N1 C4 125.27(13) ?
C1 N1 C2 113.79(12) ?
C4 N1 C2 119.49(12) ?
C1 N2 C13 127.30(12) ?
C1 N2 C3 113.05(12) ?
C13 N2 C3 118.93(11) ?
C27 N3 C28 117.51(13) ?
C27 N3 Ru 127.13(11) ?
C28 N3 Ru 115.24(9) ?
N1 C1 N2 107.05(12) ?
N1 C1 Ru 120.10(10) ?
N2 C1 Ru 132.14(10) ?
N1 C2 C3 102.25(12) ?
N2 C3 C2 102.95(12) ?
C5 C4 C9 121.15(14) ?
C5 C4 N1 119.68(14) ?
C9 C4 N1 118.93(13) ?
C4 C5 C6 118.34(16) ?
C4 C5 C10 121.07(15) ?
C6 C5 C10 120.55(15) ?
C7 C6 C5 121.91(16) ?
C8 C7 C6 118.29(15) ?
C8 C7 C11 120.37(17) ?
C6 C7 C11 121.32(16) ?
C7 C8 C9 122.09(16) ?
C8 C9 C4 118.00(15) ?
C8 C9 C12 119.49(15) ?
C4 C9 C12 122.36(14) ?
C14 C13 C18 121.25(13) ?
C14 C13 N2 120.17(13) ?
C18 C13 N2 118.51(12) ?
C15 C14 C13 118.43(14) ?
C15 C14 C19 120.84(13) ?
C13 C14 C19 120.73(14) ?
C14 C15 C16 121.67(14) ?
C17 C16 C15 118.15(14) ?
C17 C16 C20 120.77(15) ?
C15 C16 C20 121.06(15) ?
C16 C17 C18 122.15(15) ?
C17 C18 C13 118.32(13) ?
C17 C18 C21 120.70(14) ?
C13 C18 C21 120.97(13) ?
C23B C22 C23A 44.4(2) ?
C23B C22 Ru 126.7(2) ?
C23A C22 Ru 122.92(14) ?
C22 C23A C24 115.79(17) ?
C22 C23B C24 121.0(3) ?
C25B C24 C27 111.9(2) ?
C25B C24 C23A 133.2(3) ?
C27 C24 C23A 114.54(15) ?
C25B C24 C26A 57.9(2) ?
C27 C24 C26A 108.51(15) ?
C23A C24 C26A 110.37(17) ?
C25B C24 C23B 114.0(3) ?
C27 C24 C23B 111.2(2) ?
C23A C24 C23B 41.8(2) ?
C26A C24 C23B 138.9(2) ?
C25B C24 C25A 49.3(2) ?
C27 C24 C25A 106.63(15) ?
C23A C24 C25A 110.06(17) ?
C26A C24 C25A 106.36(18) ?
C23B C24 C25A 71.9(2) ?
C25B C24 C26B 108.6(3) ?
C27 C24 C26B 102.8(2) ?
C23A C24 C26B 66.2(2) ?
C26A C24 C26B 52.4(2) ?
C23B C24 C26B 107.6(3) ?
C25A C24 C26B 148.4(2) ?
N3 C27 C24 125.20(14) ?
C33 C28 C29 120.01(15) ?
C33 C28 N3 121.60(14) ?
C29 C28 N3 118.39(13) ?
C30 C29 C28 119.49(16) ?
C29 C30 C31 120.37(17) ?
C32 C31 C30 119.69(17) ?
C31 C32 C33 120.49(17) ?
C28 C33 C32 119.91(16) ?

loop_
_geom_bond_atom_site_label_1
_geom_bond_atom_site_label_2
_geom_bond_distance
_geom_bond_publ_flag
Ru C22 1.8100(15) yes
Ru C1 2.0387(14) yes
Ru N3 2.1488(12) yes
Ru Cl2 2.3759(4) yes
Ru Cl1 2.3788(4) yes
N1 C1 1.3501(18) ?
N1 C4 1.4403(18) ?
N1 C2 1.4723(19) ?
N2 C1 1.3541(17) ?
N2 C13 1.4298(18) ?
N2 C3 1.4767(19) ?
N3 C27 1.2803(19) ?
N3 C28 1.4427(19) ?
C2 C3 1.520(2) ?
C4 C5 1.393(2) ?
C4 C9 1.403(2) ?
C5 C6 1.395(2) ?
C5 C10 1.505(2) ?
C6 C7 1.387(2) ?
C7 C8 1.385(2) ?
C7 C11 1.506(2) ?
C8 C9 1.394(2) ?
C9 C12 1.512(2) ?
C13 C14 1.394(2) ?
C13 C18 1.401(2) ?
C14 C15 1.399(2) ?
C14 C19 1.511(2) ?
C15 C16 1.392(2) ?
C16 C17 1.391(2) ?
C16 C20 1.506(2) ?
C17 C18 1.389(2) ?
C18 C21 1.514(2) ?
C22 C23B 1.395(5) ?
C22 C23A 1.480(3) ?
C23A C24 1.523(3) ?
C23B C24 1.527(5) ?
C24 C25B 1.451(5) ?
C24 C27 1.504(2) ?
C24 C26A 1.532(3) ?
C24 C25A 1.580(3) ?
C24 C26B 1.626(5) ?
C28 C33 1.388(2) ?
C28 C29 1.394(2) ?
C29 C30 1.393(2) ?
C30 C31 1.391(3) ?
C31 C32 1.380(3) ?
C32 C33 1.390(2) ?
